data_7062346
loop_
_publ_author_name
'Liu, Ming'
'Xiong, Yan'
'Xu, Weixiu'
'Wang, Yong'

_publ_section_title
;
 Synthesis and structural and spectroscopic properties of a
 cyanido-bridged mixed-valence compound [Fe--NC--Ru--CN--Fe]
;
_journal_issue 14
_journal_name_full 'New Journal of Chemistry'
_journal_page_first 6796
_journal_page_last 6803
_journal_paper_doi 10.1039/D3NJ00049D
_journal_volume 47
_journal_year 2023
_chemical_formula_sum 'C31 H29 Br F6 Fe N0 O0 P3'
_chemical_formula_weight 744.21
_space_group_crystal_system monoclinic
_space_group_IT_number 14
_space_group_name_Hall '-P 2yn'
_space_group_name_H-M_alt 'P 1 21/n 1'
_atom_sites_solution_hydrogens geom
_audit_creation_method SHELXL-2016/4
_audit_update_record
;
2023-02-17 deposited with the CCDC.	2023-02-20 downloaded from the CCDC.
;
_cell_angle_alpha 90
_cell_angle_beta 96.680(5)
_cell_angle_gamma 90
_cell_formula_units_Z 4
_cell_length_a 13.129(5)
_cell_length_b 12.844(4)
_cell_length_c 18.599(6)
_cell_measurement_reflns_used 8076
_cell_measurement_temperature 293(2)
_cell_measurement_theta_max 27.4855
_cell_measurement_theta_min 2.2050
_cell_volume 3115.0(18)
_computing_cell_refinement 'CrystalClear (Rigaku Inc., 2016)'
_computing_data_collection 'CrystalClear (Rigaku Inc., 2016)'
_computing_data_reduction 'CrystalClear (Rigaku Inc., 2016)'
_computing_molecular_graphics 'Bruker SHELXTL'
_computing_publication_material 'Bruker SHELXTL'
_computing_structure_refinement 'SHELXL-2016/4 (Sheldrick, 2016)'
_computing_structure_solution 'SHELXL-2016/4 (Sheldrick, 2016)'
_diffrn_ambient_temperature 293(2)
_diffrn_detector_area_resol_mean 28.5714
_diffrn_measured_fraction_theta_full 0.998
_diffrn_measured_fraction_theta_max 0.994
_diffrn_measurement_device_type Saturn724+
_diffrn_measurement_method CCD_Profile_fitting
_diffrn_radiation_type MoK\a
_diffrn_radiation_wavelength 0.71073
_diffrn_reflns_av_R_equivalents 0.0603
_diffrn_reflns_av_unetI/netI 0.0563
_diffrn_reflns_Laue_measured_fraction_full 0.998
_diffrn_reflns_Laue_measured_fraction_max 0.994
_diffrn_reflns_limit_h_max 16
_diffrn_reflns_limit_h_min -16
_diffrn_reflns_limit_k_max 16
_diffrn_reflns_limit_k_min -15
_diffrn_reflns_limit_l_max 24
_diffrn_reflns_limit_l_min -24
_diffrn_reflns_number 30517
_diffrn_reflns_point_group_measured_fraction_full 0.998
_diffrn_reflns_point_group_measured_fraction_max 0.994
_diffrn_reflns_theta_full 25.242
_diffrn_reflns_theta_max 27.442
_diffrn_reflns_theta_min 2.563
_exptl_absorpt_coefficient_mu 1.978
_exptl_absorpt_correction_T_max 1.0000
_exptl_absorpt_correction_T_min 0.7821
_exptl_absorpt_correction_type multi-scan
_exptl_absorpt_process_details 'RIGAKU/MSC(2004), CrystalClear Version 1.3.6'
_exptl_crystal_colour red
_exptl_crystal_density_diffrn 1.587
_exptl_crystal_description prism
_exptl_crystal_F_000 1500
_exptl_crystal_size_max 0.41
_exptl_crystal_size_mid 0.31
_exptl_crystal_size_min 0.18
_refine_diff_density_max 0.911
_refine_diff_density_min -0.694
_refine_diff_density_rms 0.096
_refine_ls_extinction_method none
_refine_ls_goodness_of_fit_ref 1.046
_refine_ls_hydrogen_treatment constr
_refine_ls_matrix_type full
_refine_ls_number_parameters 379
_refine_ls_number_reflns 7065
_refine_ls_number_restraints 0
_refine_ls_restrained_S_all 1.046
_refine_ls_R_factor_all 0.0616
_refine_ls_R_factor_gt 0.0481
_refine_ls_shift/su_max 0.001
_refine_ls_shift/su_mean 0.000
_refine_ls_structure_factor_coef Fsqd
_refine_ls_weighting_details 'w=1/[\s^2^(Fo^2^)+(0.0637P)^2^] where P=(Fo^2^+2Fc^2^)/3'
_refine_ls_weighting_scheme calc
_refine_ls_wR_factor_gt 0.1209
_refine_ls_wR_factor_ref 0.1299
_reflns_Friedel_coverage 0.000
_reflns_number_gt 5843
_reflns_number_total 7065
_reflns_threshold_expression 'I > 2\s(I)'
_cod_data_source_file d3nj00049d2.cif
_cod_data_source_block CCDC2233236
_cod_depositor_comments
;
The following automatic conversions were performed:

data item '_exptl_absorpt_correction_type' value 'Multi-scan' was
changed to 'multi-scan' in accordance with the
/home/data/users/saulius/crontab/automatic-downloads/rss-feeds/RSC/lib/dictionaries/cif_core.dic
dictionary named 'cif_core.dic' version 2.4.2 last updated on
2011-04-26.

Automatic conversion script
Id: cif_fix_values 7556 2019-12-06 15:28:31Z antanas 

 Adding full bibliography for 7062344--7062348.cif.
;
_cod_original_cell_volume 3114.9(18)
_cod_original_sg_symbol_H-M 'P 21/n'
_cod_database_code 7062346
_shelx_shelxl_version_number 2016/4
_shelx_space_group_comment
;
The symmetry employed for this shelxl refinement is uniquely defined
by the following loop, which should always be used as a source of
symmetry information in preference to the above space-group names.
They are only intended as comments.
;

loop_
_space_group_symop_operation_xyz
'x, y, z'
'-x+1/2, y+1/2, -z+1/2'
'-x, -y, -z'
'x-1/2, -y-1/2, z-1/2'

loop_
_atom_site_label
_atom_site_type_symbol
_atom_site_fract_x
_atom_site_fract_y
_atom_site_fract_z
_atom_site_U_iso_or_equiv
_atom_site_adp_type
_atom_site_occupancy
_atom_site_site_symmetry_order
_atom_site_calc_flag
_atom_site_refinement_flags_posn
_atom_site_refinement_flags_adp
_atom_site_refinement_flags_occupancy
_atom_site_disorder_assembly
_atom_site_disorder_group
FE1 Fe 0.51438(3) 0.63775(3) 0.16573(2) 0.02313(12) Uani 1 1 d . . . . .
BR1 Br 0.46328(3) 0.69655(3) 0.04649(2) 0.03821(12) Uani 1 1 d . . . . .
P1 P 0.34802(6) 0.62509(6) 0.18744(4) 0.02387(18) Uani 1 1 d . . . . .
P2 P 0.50389(6) 0.79619(6) 0.21994(4) 0.02400(18) Uani 1 1 d . . . . .
P3 P 0.06634(7) 0.24104(7) -0.15370(5) 0.0343(2) Uani 1 1 d . . . . .
F1 F -0.03006(17) 0.23300(17) -0.21687(11) 0.0448(5) Uani 1 1 d . . . . .
F2 F 0.14384(17) 0.22312(17) -0.21297(11) 0.0453(5) Uani 1 1 d . . . . .
F3 F 0.06130(17) 0.11760(15) -0.14135(12) 0.0431(5) Uani 1 1 d . . . . .
F4 F 0.16173(17) 0.24717(16) -0.09081(11) 0.0440(5) Uani 1 1 d . . . . .
F5 F 0.07179(19) 0.36419(16) -0.16516(12) 0.0485(6) Uani 1 1 d . . . . .
F6 F -0.01257(17) 0.25764(16) -0.09472(11) 0.0425(5) Uani 1 1 d . . . . .
C1 C 0.3145(2) 0.5901(2) 0.27747(16) 0.0270(7) Uani 1 1 d . . . . .
C2 C 0.2410(3) 0.6468(3) 0.31136(19) 0.0382(8) Uani 1 1 d . . . . .
H2A H 0.208002 0.703754 0.288202 0.046 Uiso 1 1 calc R U . . .
C3 C 0.2184(4) 0.6167(3) 0.3796(2) 0.0532(11) Uani 1 1 d . . . . .
H3A H 0.170315 0.654124 0.402046 0.064 Uiso 1 1 calc R U . . .
C4 C 0.2669(4) 0.5313(3) 0.4149(2) 0.0527(11) Uani 1 1 d . . . . .
H4A H 0.251188 0.512179 0.460534 0.063 Uiso 1 1 calc R U . . .
C5 C 0.3384(3) 0.4751(3) 0.38202(18) 0.0415(9) Uani 1 1 d . . . . .
H5A H 0.371254 0.418381 0.405620 0.050 Uiso 1 1 calc R U . . .
C6 C 0.3612(3) 0.5038(3) 0.31320(17) 0.0327(7) Uani 1 1 d . . . . .
H6A H 0.408280 0.464821 0.290832 0.039 Uiso 1 1 calc R U . . .
C7 C 0.2664(3) 0.5386(2) 0.12829(16) 0.0264(6) Uani 1 1 d . . . . .
C8 C 0.1607(3) 0.5434(2) 0.12885(17) 0.0298(7) Uani 1 1 d . . . . .
H8A H 0.132699 0.591184 0.158618 0.036 Uiso 1 1 calc R U . . .
C9 C 0.0963(3) 0.4769(3) 0.08489(17) 0.0362(8) Uani 1 1 d . . . . .
H9A H 0.025574 0.481654 0.084338 0.043 Uiso 1 1 calc R U . . .
C10 C 0.1384(3) 0.4038(3) 0.04210(17) 0.0380(8) Uani 1 1 d . . . . .
H10A H 0.095766 0.359182 0.012936 0.046 Uiso 1 1 calc R U . . .
C11 C 0.2438(3) 0.3971(3) 0.04274(17) 0.0371(8) Uani 1 1 d . . . . .
H11A H 0.271741 0.346898 0.014778 0.045 Uiso 1 1 calc R U . . .
C12 C 0.3080(3) 0.4648(2) 0.08487(17) 0.0322(7) Uani 1 1 d . . . . .
H12A H 0.378600 0.461013 0.084192 0.039 Uiso 1 1 calc R U . . .
C13 C 0.5626(3) 0.9050(2) 0.17680(17) 0.0295(7) Uani 1 1 d . . . . .
C14 C 0.5322(3) 1.0065(3) 0.1875(2) 0.0429(9) Uani 1 1 d . . . . .
H14A H 0.478540 1.019446 0.214795 0.051 Uiso 1 1 calc R U . . .
C15 C 0.5812(3) 1.0894(3) 0.1577(2) 0.0508(10) Uani 1 1 d . . . . .
H15A H 0.560344 1.157436 0.164945 0.061 Uiso 1 1 calc R U . . .
C16 C 0.6612(3) 1.0699(3) 0.1170(2) 0.0472(10) Uani 1 1 d . . . . .
H16A H 0.692438 1.124957 0.095551 0.057 Uiso 1 1 calc R U . . .
C17 C 0.6946(3) 0.9705(3) 0.10841(19) 0.0420(9) Uani 1 1 d . . . . .
H17A H 0.750662 0.958055 0.083345 0.050 Uiso 1 1 calc R U . . .
C18 C 0.6439(3) 0.8874(3) 0.13745(18) 0.0350(8) Uani 1 1 d . . . . .
H18A H 0.665188 0.819490 0.130182 0.042 Uiso 1 1 calc R U . . .
C19 C 0.5626(3) 0.7996(2) 0.31423(16) 0.0274(7) Uani 1 1 d . . . . .
C20 C 0.6482(3) 0.8606(3) 0.33727(19) 0.0391(8) Uani 1 1 d . . . . .
H20A H 0.676282 0.903713 0.304554 0.047 Uiso 1 1 calc R U . . .
C21 C 0.6918(3) 0.8569(3) 0.4093(2) 0.0456(10) Uani 1 1 d . . . . .
H21A H 0.748609 0.898035 0.424316 0.055 Uiso 1 1 calc R U . . .
C22 C 0.6515(3) 0.7928(3) 0.45868(18) 0.0392(8) Uani 1 1 d . . . . .
H22A H 0.681274 0.790611 0.506526 0.047 Uiso 1 1 calc R U . . .
C23 C 0.5658(3) 0.7314(3) 0.43633(17) 0.0348(8) Uani 1 1 d . . . . .
H23A H 0.538333 0.687912 0.469156 0.042 Uiso 1 1 calc R U . . .
C24 C 0.5220(3) 0.7356(3) 0.36509(17) 0.0329(7) Uani 1 1 d . . . . .
H24A H 0.464474 0.695229 0.350558 0.039 Uiso 1 1 calc R U . . .
C25 C 0.2978(3) 0.7581(2) 0.17344(17) 0.0282(7) Uani 1 1 d . . . . .
H25A H 0.298152 0.778388 0.123233 0.034 Uiso 1 1 calc R U . . .
H25B H 0.227916 0.761641 0.185316 0.034 Uiso 1 1 calc R U . . .
C26 C 0.3669(2) 0.8311(3) 0.22287(18) 0.0299(7) Uani 1 1 d . . . . .
H26A H 0.350137 0.825388 0.272141 0.036 Uiso 1 1 calc R U . . .
H26B H 0.355418 0.902531 0.207117 0.036 Uiso 1 1 calc R U . . .
C27 C 0.5952(2) 0.5527(2) 0.24914(17) 0.0288(7) Uani 1 1 d . . . . .
H27A H 0.581848 0.552500 0.299897 0.035 Uiso 1 1 calc R U . . .
C28 C 0.5532(3) 0.4812(2) 0.19427(17) 0.0297(7) Uani 1 1 d . . . . .
H28A H 0.505042 0.424514 0.200451 0.036 Uiso 1 1 calc R U . . .
C29 C 0.5963(3) 0.5059(2) 0.13001(18) 0.0337(7) Uani 1 1 d . . . . .
H29A H 0.581544 0.470356 0.083343 0.040 Uiso 1 1 calc R U . . .
C30 C 0.6656(3) 0.5901(3) 0.14507(18) 0.0333(7) Uani 1 1 d . . . . .
H30A H 0.706723 0.622634 0.110501 0.040 Uiso 1 1 calc R U . . .
C31 C 0.6661(2) 0.6182(2) 0.21856(17) 0.0287(7) Uani 1 1 d . . . . .
H31A H 0.708585 0.672384 0.244106 0.034 Uiso 1 1 calc R U . . .

loop_
_atom_site_aniso_label
_atom_site_aniso_U_11
_atom_site_aniso_U_22
_atom_site_aniso_U_33
_atom_site_aniso_U_23
_atom_site_aniso_U_13
_atom_site_aniso_U_12
FE1 0.0220(2) 0.0253(2) 0.0222(2) -0.00063(16) 0.00317(16) 0.00054(17)
BR1 0.0434(2) 0.0433(2) 0.02727(19) 0.00155(13) 0.00153(14) 0.00071(16)
P1 0.0220(4) 0.0249(4) 0.0247(4) -0.0026(3) 0.0025(3) -0.0002(3)
P2 0.0220(4) 0.0263(4) 0.0236(4) -0.0023(3) 0.0024(3) -0.0008(3)
P3 0.0287(5) 0.0379(5) 0.0378(5) -0.0121(4) 0.0099(4) -0.0030(4)
F1 0.0327(12) 0.0579(13) 0.0433(12) -0.0063(10) 0.0026(9) -0.0013(10)
F2 0.0361(13) 0.0583(13) 0.0445(12) -0.0157(10) 0.0169(9) -0.0040(10)
F3 0.0393(13) 0.0386(11) 0.0513(13) -0.0134(9) 0.0038(10) -0.0032(9)
F4 0.0371(13) 0.0504(13) 0.0439(12) -0.0190(10) 0.0020(9) -0.0049(10)
F5 0.0521(16) 0.0369(12) 0.0594(14) -0.0062(10) 0.0186(11) -0.0032(10)
F6 0.0385(13) 0.0481(12) 0.0437(12) -0.0081(9) 0.0174(9) 0.0008(10)
C1 0.0256(17) 0.0276(15) 0.0279(15) -0.0019(12) 0.0030(12) -0.0061(13)
C2 0.040(2) 0.040(2) 0.0351(18) -0.0026(15) 0.0102(15) -0.0009(16)
C3 0.056(3) 0.059(3) 0.049(2) -0.016(2) 0.026(2) 0.000(2)
C4 0.068(3) 0.063(3) 0.0290(19) 0.0002(18) 0.0144(18) -0.008(2)
C5 0.044(2) 0.049(2) 0.0319(18) 0.0015(16) 0.0056(15) -0.0078(18)
C6 0.0287(19) 0.0387(18) 0.0311(17) -0.0008(14) 0.0046(13) -0.0059(14)
C7 0.0305(18) 0.0220(15) 0.0261(15) 0.0016(11) 0.0004(12) -0.0044(12)
C8 0.0316(19) 0.0291(16) 0.0284(16) -0.0016(12) 0.0022(13) -0.0016(13)
C9 0.032(2) 0.043(2) 0.0336(18) 0.0008(15) 0.0018(14) -0.0123(16)
C10 0.046(2) 0.0406(19) 0.0264(16) -0.0072(14) 0.0020(14) -0.0166(17)
C11 0.048(2) 0.0360(18) 0.0279(17) -0.0080(14) 0.0073(15) -0.0064(16)
C12 0.0309(19) 0.0349(18) 0.0306(17) -0.0030(13) 0.0033(13) -0.0003(14)
C13 0.0287(18) 0.0290(16) 0.0308(16) -0.0001(13) 0.0034(13) -0.0046(13)
C14 0.038(2) 0.0372(19) 0.056(2) 0.0031(17) 0.0130(17) -0.0007(16)
C15 0.052(3) 0.034(2) 0.066(3) 0.0009(18) 0.008(2) -0.0036(18)
C16 0.053(3) 0.041(2) 0.049(2) 0.0125(17) 0.0107(18) -0.0113(18)
C17 0.042(2) 0.049(2) 0.0366(19) 0.0041(16) 0.0127(16) -0.0052(18)
C18 0.040(2) 0.0345(18) 0.0318(17) 0.0034(14) 0.0083(14) -0.0012(15)
C19 0.0259(17) 0.0324(17) 0.0232(15) -0.0032(12) 0.0004(12) -0.0003(13)
C20 0.033(2) 0.050(2) 0.0343(18) 0.0010(15) 0.0028(14) -0.0124(16)
C21 0.038(2) 0.060(2) 0.037(2) -0.0066(17) -0.0044(16) -0.0189(18)
C22 0.042(2) 0.049(2) 0.0253(17) -0.0013(14) -0.0042(15) 0.0007(17)
C23 0.040(2) 0.0394(18) 0.0256(16) -0.0019(14) 0.0044(14) -0.0015(15)
C24 0.033(2) 0.0383(18) 0.0274(16) -0.0025(14) 0.0021(13) -0.0044(15)
C25 0.0237(17) 0.0275(16) 0.0330(16) -0.0041(13) 0.0016(12) 0.0008(13)
C26 0.0233(17) 0.0298(16) 0.0362(17) -0.0033(13) 0.0022(13) 0.0016(13)
C27 0.0240(17) 0.0333(17) 0.0289(16) 0.0064(13) 0.0019(12) 0.0035(13)
C28 0.0273(18) 0.0250(16) 0.0367(17) 0.0040(13) 0.0031(13) 0.0051(13)
C29 0.035(2) 0.0282(16) 0.0390(18) -0.0072(14) 0.0102(14) 0.0067(14)
C30 0.0272(18) 0.0356(18) 0.0393(18) 0.0034(14) 0.0127(14) 0.0055(14)
C31 0.0195(16) 0.0299(16) 0.0362(17) 0.0017(13) 0.0006(12) 0.0029(13)

loop_
_atom_type_symbol
_atom_type_description
_atom_type_scat_dispersion_real
_atom_type_scat_dispersion_imag
_atom_type_scat_source
C C 0.0033 0.0016 'International Tables Vol C Tables 4.2.6.8 and 6.1.1.4'
H H 0.0000 0.0000 'International Tables Vol C Tables 4.2.6.8 and 6.1.1.4'
N N 0.0061 0.0033 'International Tables Vol C Tables 4.2.6.8 and 6.1.1.4'
O O 0.0106 0.0060 'International Tables Vol C Tables 4.2.6.8 and 6.1.1.4'
F F 0.0171 0.0103 'International Tables Vol C Tables 4.2.6.8 and 6.1.1.4'
P P 0.1023 0.0942 'International Tables Vol C Tables 4.2.6.8 and 6.1.1.4'
Fe Fe 0.3463 0.8444 'International Tables Vol C Tables 4.2.6.8 and 6.1.1.4'
Br Br -0.2901 2.4595 'International Tables Vol C Tables 4.2.6.8 and 6.1.1.4'

loop_
_geom_angle_atom_site_label_1
_geom_angle_atom_site_label_2
_geom_angle_atom_site_label_3
_geom_angle
_geom_angle_site_symmetry_1
_geom_angle_site_symmetry_3
_geom_angle_publ_flag
C27 FE1 C28 39.83(12) . . ?
C27 FE1 C31 39.39(12) . . ?
C28 FE1 C31 65.73(13) . . ?
C27 FE1 C29 65.67(13) . . ?
C28 FE1 C29 38.66(12) . . ?
C31 FE1 C29 64.89(13) . . ?
C27 FE1 C30 65.41(13) . . ?
C28 FE1 C30 64.94(13) . . ?
C31 FE1 C30 38.50(12) . . ?
C29 FE1 C30 38.49(13) . . ?
C27 FE1 P1 104.29(9) . . ?
C28 FE1 P1 95.49(10) . . ?
C31 FE1 P1 140.87(9) . . ?
C29 FE1 P1 121.58(10) . . ?
C30 FE1 P1 159.38(9) . . ?
C27 FE1 P2 100.95(9) . . ?
C28 FE1 P2 139.27(9) . . ?
C31 FE1 P2 90.16(9) . . ?
C29 FE1 P2 153.63(10) . . ?
C30 FE1 P2 115.88(10) . . ?
P1 FE1 P2 82.91(3) . . ?
C27 FE1 BR1 158.42(9) . . ?
C28 FE1 BR1 124.73(9) . . ?
C31 FE1 BR1 128.18(9) . . ?
C29 FE1 BR1 93.40(9) . . ?
C30 FE1 BR1 95.18(9) . . ?
P1 FE1 BR1 90.90(3) . . ?
P2 FE1 BR1 95.99(3) . . ?
C7 P1 C1 102.42(14) . . ?
C7 P1 C25 107.77(14) . . ?
C1 P1 C25 103.70(15) . . ?
C7 P1 FE1 116.49(11) . . ?
C1 P1 FE1 121.12(11) . . ?
C25 P1 FE1 104.14(11) . . ?
C13 P2 C19 104.50(15) . . ?
C13 P2 C26 106.70(16) . . ?
C19 P2 C26 105.47(15) . . ?
C13 P2 FE1 115.98(11) . . ?
C19 P2 FE1 113.81(10) . . ?
C26 P2 FE1 109.63(11) . . ?
F5 P3 F2 90.49(12) . . ?
F5 P3 F3 179.42(13) . . ?
F2 P3 F3 89.81(12) . . ?
F5 P3 F6 90.12(12) . . ?
F2 P3 F6 179.13(13) . . ?
F3 P3 F6 89.59(12) . . ?
F5 P3 F4 90.31(12) . . ?
F2 P3 F4 90.25(13) . . ?
F3 P3 F4 89.20(12) . . ?
F6 P3 F4 90.36(12) . . ?
F5 P3 F1 90.55(13) . . ?
F2 P3 F1 89.83(12) . . ?
F3 P3 F1 89.95(12) . . ?
F6 P3 F1 89.55(12) . . ?
F4 P3 F1 179.14(13) . . ?
C6 C1 C2 118.8(3) . . ?
C6 C1 P1 119.3(2) . . ?
C2 C1 P1 121.9(2) . . ?
C3 C2 C1 119.5(4) . . ?
C3 C2 H2A 120.3 . . ?
C1 C2 H2A 120.3 . . ?
C2 C3 C4 120.9(4) . . ?
C2 C3 H3A 119.5 . . ?
C4 C3 H3A 119.5 . . ?
C5 C4 C3 120.0(4) . . ?
C5 C4 H4A 120.0 . . ?
C3 C4 H4A 120.0 . . ?
C4 C5 C6 119.7(4) . . ?
C4 C5 H5A 120.1 . . ?
C6 C5 H5A 120.1 . . ?
C1 C6 C5 121.1(3) . . ?
C1 C6 H6A 119.5 . . ?
C5 C6 H6A 119.5 . . ?
C8 C7 C12 119.5(3) . . ?
C8 C7 P1 119.0(2) . . ?
C12 C7 P1 121.4(3) . . ?
C7 C8 C9 120.3(3) . . ?
C7 C8 H8A 119.9 . . ?
C9 C8 H8A 119.9 . . ?
C10 C9 C8 119.8(3) . . ?
C10 C9 H9A 120.1 . . ?
C8 C9 H9A 120.1 . . ?
C11 C10 C9 120.1(3) . . ?
C11 C10 H10A 120.0 . . ?
C9 C10 H10A 120.0 . . ?
C10 C11 C12 120.4(3) . . ?
C10 C11 H11A 119.8 . . ?
C12 C11 H11A 119.8 . . ?
C11 C12 C7 120.0(3) . . ?
C11 C12 H12A 120.0 . . ?
C7 C12 H12A 120.0 . . ?
C18 C13 C14 118.9(3) . . ?
C18 C13 P2 119.9(3) . . ?
C14 C13 P2 120.9(3) . . ?
C13 C14 C15 120.6(4) . . ?
C13 C14 H14A 119.7 . . ?
C15 C14 H14A 119.7 . . ?
C16 C15 C14 119.6(4) . . ?
C16 C15 H15A 120.2 . . ?
C14 C15 H15A 120.2 . . ?
C17 C16 C15 120.4(4) . . ?
C17 C16 H16A 119.8 . . ?
C15 C16 H16A 119.8 . . ?
C16 C17 C18 119.7(4) . . ?
C16 C17 H17A 120.2 . . ?
C18 C17 H17A 120.2 . . ?
C13 C18 C17 120.7(3) . . ?
C13 C18 H18A 119.6 . . ?
C17 C18 H18A 119.6 . . ?
C20 C19 C24 118.5(3) . . ?
C20 C19 P2 122.8(3) . . ?
C24 C19 P2 118.7(2) . . ?
C21 C20 C19 120.1(3) . . ?
C21 C20 H20A 120.0 . . ?
C19 C20 H20A 120.0 . . ?
C22 C21 C20 120.8(3) . . ?
C22 C21 H21A 119.6 . . ?
C20 C21 H21A 119.6 . . ?
C21 C22 C23 119.7(3) . . ?
C21 C22 H22A 120.1 . . ?
C23 C22 H22A 120.1 . . ?
C24 C23 C22 119.6(3) . . ?
C24 C23 H23A 120.2 . . ?
C22 C23 H23A 120.2 . . ?
C23 C24 C19 121.4(3) . . ?
C23 C24 H24A 119.3 . . ?
C19 C24 H24A 119.3 . . ?
C26 C25 P1 107.8(2) . . ?
C26 C25 H25A 110.1 . . ?
P1 C25 H25A 110.1 . . ?
C26 C25 H25B 110.1 . . ?
P1 C25 H25B 110.1 . . ?
H25A C25 H25B 108.5 . . ?
C25 C26 P2 110.0(2) . . ?
C25 C26 H26A 109.7 . . ?
P2 C26 H26A 109.7 . . ?
C25 C26 H26B 109.7 . . ?
P2 C26 H26B 109.7 . . ?
H26A C26 H26B 108.2 . . ?
C31 C27 C28 108.0(3) . . ?
C31 C27 FE1 72.10(18) . . ?
C28 C27 FE1 71.70(18) . . ?
C31 C27 H27A 125.9 . . ?
C28 C27 H27A 125.9 . . ?
FE1 C27 H27A 125.9 . . ?
C29 C28 C27 107.4(3) . . ?
C29 C28 FE1 71.64(18) . . ?
C27 C28 FE1 68.47(17) . . ?
C29 C28 H28A 126.3 . . ?
C27 C28 H28A 126.3 . . ?
FE1 C28 H28A 126.3 . . ?
C28 C29 C30 108.3(3) . . ?
C28 C29 FE1 69.70(18) . . ?
C30 C29 FE1 70.86(18) . . ?
C28 C29 H29A 125.9 . . ?
C30 C29 H29A 125.9 . . ?
FE1 C29 H29A 125.9 . . ?
C31 C30 C29 108.4(3) . . ?
C31 C30 FE1 69.83(18) . . ?
C29 C30 FE1 70.65(19) . . ?
C31 C30 H30A 125.8 . . ?
C29 C30 H30A 125.8 . . ?
FE1 C30 H30A 125.8 . . ?
C30 C31 C27 107.9(3) . . ?
C30 C31 FE1 71.67(19) . . ?
C27 C31 FE1 68.51(18) . . ?
C30 C31 H31A 126.1 . . ?
C27 C31 H31A 126.1 . . ?
FE1 C31 H31A 126.1 . . ?

loop_
_geom_bond_atom_site_label_1
_geom_bond_atom_site_label_2
_geom_bond_distance
_geom_bond_site_symmetry_2
_geom_bond_publ_flag
FE1 C27 2.084(3) . ?
FE1 C28 2.127(3) . ?
FE1 C31 2.131(3) . ?
FE1 C29 2.152(3) . ?
FE1 C30 2.155(3) . ?
FE1 P1 2.2727(12) . ?
FE1 P2 2.2823(10) . ?
FE1 BR1 2.3649(9) . ?
P1 C7 1.821(3) . ?
P1 C1 1.836(3) . ?
P1 C25 1.838(3) . ?
P2 C13 1.826(3) . ?
P2 C19 1.832(3) . ?
P2 C26 1.860(3) . ?
P3 F5 1.599(2) . ?
P3 F2 1.601(2) . ?
P3 F3 1.604(2) . ?
P3 F6 1.608(2) . ?
P3 F4 1.613(2) . ?
P3 F1 1.627(2) . ?
C1 C6 1.397(5) . ?
C1 C2 1.414(5) . ?
C2 C3 1.392(5) . ?
C2 H2A 0.9300 . ?
C3 C4 1.393(6) . ?
C3 H3A 0.9300 . ?
C4 C5 1.382(6) . ?
C4 H4A 0.9300 . ?
C5 C6 1.397(4) . ?
C5 H5A 0.9300 . ?
C6 H6A 0.9300 . ?
C7 C8 1.391(5) . ?
C7 C12 1.397(4) . ?
C8 C9 1.397(4) . ?
C8 H8A 0.9300 . ?
C9 C10 1.387(5) . ?
C9 H9A 0.9300 . ?
C10 C11 1.385(5) . ?
C10 H10A 0.9300 . ?
C11 C12 1.388(5) . ?
C11 H11A 0.9300 . ?
C12 H12A 0.9300 . ?
C13 C18 1.381(5) . ?
C13 C14 1.385(5) . ?
C14 C15 1.392(5) . ?
C14 H14A 0.9300 . ?
C15 C16 1.387(6) . ?
C15 H15A 0.9300 . ?
C16 C17 1.366(5) . ?
C16 H16A 0.9300 . ?
C17 C18 1.399(5) . ?
C17 H17A 0.9300 . ?
C18 H18A 0.9300 . ?
C19 C20 1.396(5) . ?
C19 C24 1.404(4) . ?
C20 C21 1.395(5) . ?
C20 H20A 0.9300 . ?
C21 C22 1.384(5) . ?
C21 H21A 0.9300 . ?
C22 C23 1.398(5) . ?
C22 H22A 0.9300 . ?
C23 C24 1.382(4) . ?
C23 H23A 0.9300 . ?
C24 H24A 0.9300 . ?
C25 C26 1.534(4) . ?
C25 H25A 0.9700 . ?
C25 H25B 0.9700 . ?
C26 H26A 0.9700 . ?
C26 H26B 0.9700 . ?
C27 C31 1.421(4) . ?
C27 C28 1.435(4) . ?
C27 H27A 0.9800 . ?
C28 C29 1.416(4) . ?
C28 H28A 0.9800 . ?
C29 C30 1.420(5) . ?
C29 H29A 0.9800 . ?
C30 C31 1.413(4) . ?
C30 H30A 0.9800 . ?
C31 H31A 0.9800 . ?
